data_7121986
loop_
_publ_author_name
'Zheng, Xianghui'
'Du, Wei'
'Gai, Lizhi'
'Xiao, Xuqiong'
'Li, Zhifang'
'Xu, Liwen'
'Tian, Yupeng'
'Kira, Mitsuo'
'Lu, Hua'

_publ_section_title
;
 Disilanylene-bridged BODIPY-based D-\s-A architectures: a novel promising
 series of NLO chromophores.
;
_journal_issue 64
_journal_name_full 'Chemical communications (Cambridge, England)'
_journal_page_first 8834
_journal_page_last 8837
_journal_paper_doi 10.1039/c8cc04962a
_journal_volume 54
_journal_year 2018
_chemical_formula_sum 'C30 H38 B F2 N3 Si2'
_chemical_formula_weight 545.62
_space_group_crystal_system triclinic
_space_group_IT_number 2
_space_group_name_Hall '-P 1'
_space_group_name_H-M_alt 'P -1'
_symmetry_space_group_name_Hall '-P 1'
_symmetry_space_group_name_H-M 'P -1'
_atom_sites_solution_hydrogens geom
_audit_creation_method SHELXL-2014/7
_audit_update_record
;
2018-04-26 deposited with the CCDC.
2018-07-18 downloaded from the CCDC.
;
_cell_angle_alpha 69.556(8)
_cell_angle_beta 82.496(8)
_cell_angle_gamma 79.484(9)
_cell_formula_units_Z 2
_cell_length_a 11.115(5)
_cell_length_b 11.547(5)
_cell_length_c 13.669(7)
_cell_measurement_reflns_used 7038
_cell_measurement_temperature 296(2)
_cell_measurement_theta_max 26.26
_cell_measurement_theta_min 2.37
_cell_volume 1612.0(13)
_computing_cell_refinement 'Bruker SAINT'
_computing_data_collection 'Bruker APEX2'
_computing_data_reduction 'Bruker SAINT'
_computing_molecular_graphics 'Bruker SHELXTL'
_computing_publication_material 'Bruker SHELXTL'
_computing_structure_refinement 'SHELXL-2014/7 (Sheldrick, 2014)'
_computing_structure_solution 'SHELXS-97 (Sheldrick 2008)'
_diffrn_ambient_temperature 296(2)
_diffrn_measured_fraction_theta_full 0.989
_diffrn_measured_fraction_theta_max 0.989
_diffrn_measurement_device_type 'Bruker APEX-II CCD'
_diffrn_measurement_method '\f and \w scans'
_diffrn_radiation_type MoK\a
_diffrn_radiation_wavelength 0.71073
_diffrn_reflns_av_R_equivalents 0.0271
_diffrn_reflns_av_unetI/netI 0.0342
_diffrn_reflns_Laue_measured_fraction_full 0.989
_diffrn_reflns_Laue_measured_fraction_max 0.989
_diffrn_reflns_limit_h_max 13
_diffrn_reflns_limit_h_min -13
_diffrn_reflns_limit_k_max 14
_diffrn_reflns_limit_k_min -14
_diffrn_reflns_limit_l_max 16
_diffrn_reflns_limit_l_min -16
_diffrn_reflns_number 17616
_diffrn_reflns_point_group_measured_fraction_full 0.989
_diffrn_reflns_point_group_measured_fraction_max 0.989
_diffrn_reflns_theta_full 25.242
_diffrn_reflns_theta_max 26.000
_diffrn_reflns_theta_min 1.868
_exptl_absorpt_coefficient_mu 0.144
_exptl_absorpt_correction_T_max 1.0000
_exptl_absorpt_correction_T_min 0.8626
_exptl_absorpt_correction_type multi-scan
_exptl_absorpt_process_details sadabs
_exptl_crystal_colour red
_exptl_crystal_density_diffrn 1.124
_exptl_crystal_description block
_exptl_crystal_F_000 580
_exptl_crystal_size_max 0.30
_exptl_crystal_size_mid 0.30
_exptl_crystal_size_min 0.25
_refine_diff_density_max 0.877
_refine_diff_density_min -0.513
_refine_diff_density_rms 0.054
_refine_ls_extinction_method none
_refine_ls_goodness_of_fit_ref 1.072
_refine_ls_hydrogen_treatment constr
_refine_ls_matrix_type full
_refine_ls_number_parameters 352
_refine_ls_number_reflns 6264
_refine_ls_number_restraints 14
_refine_ls_restrained_S_all 1.071
_refine_ls_R_factor_all 0.0808
_refine_ls_R_factor_gt 0.0651
_refine_ls_shift/su_max 0.000
_refine_ls_shift/su_mean 0.000
_refine_ls_structure_factor_coef Fsqd
_refine_ls_weighting_details 'w=1/[\s^2^(Fo^2^)+(0.0984P)^2^+1.0957P] where P=(Fo^2^+2Fc^2^)/3'
_refine_ls_weighting_scheme calc
_refine_ls_wR_factor_gt 0.1940
_refine_ls_wR_factor_ref 0.2115
_reflns_Friedel_coverage 0.000
_reflns_number_gt 4882
_reflns_number_total 6264
_reflns_threshold_expression 'I > 2\s(I)'
_cod_data_source_file c8cc04962a2.cif
_cod_data_source_block mo_20171030a_0m
_cod_depositor_comments 'Adding full bibliography for 7121985--7121986.cif.'
_cod_database_code 7121986
_shelx_shelxl_version_number 2014/7
_shelx_space_group_comment
;
The symmetry employed for this shelxl refinement is uniquely defined 
by the following loop, which should always be used as a source of 
symmetry information in preference to the above space-group names. 
They are only intended as comments. 
;

loop_
_space_group_symop_operation_xyz
'x, y, z'
'-x, -y, -z'

loop_
_atom_site_label
_atom_site_type_symbol
_atom_site_fract_x
_atom_site_fract_y
_atom_site_fract_z
_atom_site_U_iso_or_equiv
_atom_site_adp_type
_atom_site_occupancy
_atom_site_site_symmetry_order
_atom_site_calc_flag
_atom_site_refinement_flags_posn
_atom_site_refinement_flags_adp
Si1 Si 0.25145(8) 0.31490(9) 0.13634(7) 0.0616(3) Uani 1 1 d . U
Si2 Si 0.25775(8) 0.50751(9) 0.16338(7) 0.0630(3) Uani 1 1 d . .
F1 F 0.7087(2) 0.0844(2) -0.03252(15) 0.0983(8) Uani 1 1 d . .
F2 F 0.64864(19) -0.08875(18) 0.08697(18) 0.0820(6) Uani 1 1 d . .
N1 N 0.5858(2) 0.1038(2) 0.12206(17) 0.0474(5) Uani 1 1 d . .
N2 N 0.8018(2) 0.0013(2) 0.13155(18) 0.0528(6) Uani 1 1 d . .
N3 N 0.2935(3) 0.3541(3) 0.6358(2) 0.0843(9) Uani 1 1 d . .
C1 C 0.9123(3) -0.0562(3) 0.1100(3) 0.0665(8) Uani 1 1 d . .
H1 H 0.9322 -0.0893 0.0559 0.080 Uiso 1 1 calc R U
C2 C 0.9935(3) -0.0590(4) 0.1807(3) 0.0745(9) Uani 1 1 d . .
H2 H 1.0760 -0.0931 0.1819 0.089 Uiso 1 1 calc R U
C3 C 0.9283(3) -0.0019(3) 0.2483(3) 0.0644(8) Uani 1 1 d . .
H3 H 0.9590 0.0096 0.3038 0.077 Uiso 1 1 calc R U
C4 C 0.8075(3) 0.0358(3) 0.2187(2) 0.0513(6) Uani 1 1 d . .
C5 C 0.7055(2) 0.1009(2) 0.2592(2) 0.0461(6) Uani 1 1 d . .
C6 C 0.5963(2) 0.1341(2) 0.2106(2) 0.0461(6) Uani 1 1 d . .
C7 C 0.4843(2) 0.2046(2) 0.2313(2) 0.0485(6) Uani 1 1 d . .
H7 H 0.4662 0.2360 0.2865 0.058 Uiso 1 1 calc R U
C8 C 0.4060(3) 0.2191(3) 0.1559(2) 0.0507(6) Uani 1 1 d . .
C9 C 0.4743(3) 0.1541(3) 0.0907(2) 0.0524(6) Uani 1 1 d . .
H9 H 0.4442 0.1475 0.0328 0.063 Uiso 1 1 calc R U
C10 C 0.7144(3) 0.1351(2) 0.3533(2) 0.0509(6) Uani 1 1 d . .
C11 C 0.7427(3) 0.2532(3) 0.3408(3) 0.0621(8) Uani 1 1 d . .
C12 C 0.7532(4) 0.2803(3) 0.4304(3) 0.0805(11) Uani 1 1 d . .
H12 H 0.7705 0.3590 0.4226 0.097 Uiso 1 1 calc R U
C13 C 0.7395(4) 0.1969(3) 0.5295(3) 0.0805(12) Uani 1 1 d . U
C14 C 0.7085(4) 0.0818(3) 0.5401(3) 0.0804(11) Uani 1 1 d . .
H14 H 0.6951 0.0252 0.6068 0.096 Uiso 1 1 calc R U
C15 C 0.6968(3) 0.0487(3) 0.4532(2) 0.0642(8) Uani 1 1 d . .
C16 C 0.7587(4) 0.3484(3) 0.2341(3) 0.0860(12) Uani 1 1 d . .
H16A H 0.8189 0.3126 0.1916 0.129 Uiso 1 1 calc R U
H16B H 0.7855 0.4198 0.2404 0.129 Uiso 1 1 calc R U
H16C H 0.6819 0.3736 0.2022 0.129 Uiso 1 1 calc R U
C17 C 0.7559(6) 0.2276(5) 0.6261(4) 0.1189(19) Uani 1 1 d . U
H17A H 0.8409 0.2310 0.6290 0.178 Uiso 1 1 calc R U
H17B H 0.7286 0.1641 0.6877 0.178 Uiso 1 1 calc R U
H17C H 0.7084 0.3071 0.6226 0.178 Uiso 1 1 calc R U
C18 C 0.6659(5) -0.0786(3) 0.4687(3) 0.0917(13) Uani 1 1 d . .
H18A H 0.6703 -0.1293 0.5411 0.138 Uiso 1 1 calc R U
H18B H 0.7232 -0.1174 0.4265 0.138 Uiso 1 1 calc R U
H18C H 0.5844 -0.0700 0.4484 0.138 Uiso 1 1 calc R U
C19 C 0.2147(5) 0.3411(5) -0.0010(4) 0.123(2) Uani 1 1 d . U
H19A H 0.2859 0.3608 -0.0480 0.184 Uiso 1 1 calc R U
H19B H 0.1488 0.4092 -0.0210 0.184 Uiso 1 1 calc R U
H19C H 0.1907 0.2668 -0.0040 0.184 Uiso 1 1 calc R U
C20 C 0.1362(4) 0.2301(5) 0.2362(5) 0.1209(19) Uani 1 1 d . .
H20A H 0.1317 0.1529 0.2260 0.181 Uiso 1 1 calc R U
H20B H 0.0572 0.2811 0.2283 0.181 Uiso 1 1 calc R U
H20C H 0.1608 0.2131 0.3052 0.181 Uiso 1 1 calc R U
C21 C 0.3952(4) 0.5787(4) 0.0907(3) 0.0891(12) Uani 1 1 d . .
H21A H 0.3872 0.6045 0.0168 0.134 Uiso 1 1 calc R U
H21B H 0.4677 0.5182 0.1085 0.134 Uiso 1 1 calc R U
H21C H 0.4015 0.6499 0.1096 0.134 Uiso 1 1 calc R U
C22 C 0.1165(5) 0.6189(5) 0.1193(4) 0.1160(18) Uani 1 1 d . .
H22A H 0.0457 0.5800 0.1528 0.174 Uiso 1 1 calc R U
H22B H 0.1153 0.6421 0.0448 0.174 Uiso 1 1 calc R U
H22C H 0.1154 0.6921 0.1376 0.174 Uiso 1 1 calc R U
C23 C 0.2677(3) 0.4692(3) 0.3072(2) 0.0582(7) Uani 1 1 d . .
C24 C 0.3793(3) 0.4446(3) 0.3517(3) 0.0611(8) Uani 1 1 d . .
H24 H 0.4505 0.4540 0.3076 0.073 Uiso 1 1 calc R U
C25 C 0.3892(3) 0.4068(3) 0.4582(3) 0.0650(8) Uani 1 1 d . .
H25 H 0.4663 0.3909 0.4836 0.078 Uiso 1 1 calc R U
C26 C 0.2853(3) 0.3918(3) 0.5291(3) 0.0636(8) Uani 1 1 d . .
C27 C 0.1730(3) 0.4167(3) 0.4867(3) 0.0720(9) Uani 1 1 d . .
H27 H 0.1014 0.4095 0.5307 0.086 Uiso 1 1 calc R U
C28 C 0.1662(3) 0.4523(4) 0.3790(3) 0.0710(9) Uani 1 1 d . .
H28 H 0.0894 0.4655 0.3537 0.085 Uiso 1 1 calc R U
C29 C 0.4106(5) 0.3108(5) 0.6783(4) 0.1152(18) Uani 1 1 d . .
H29A H 0.4496 0.2395 0.6594 0.173 Uiso 1 1 calc R U
H29B H 0.4002 0.2877 0.7532 0.173 Uiso 1 1 calc R U
H29C H 0.4608 0.3761 0.6509 0.173 Uiso 1 1 calc R U
C30 C 0.1870(5) 0.3310(5) 0.7065(3) 0.0984(13) Uani 1 1 d . .
H30A H 0.1275 0.4054 0.6913 0.148 Uiso 1 1 calc R U
H30B H 0.2094 0.3074 0.7771 0.148 Uiso 1 1 calc R U
H30C H 0.1525 0.2647 0.6985 0.148 Uiso 1 1 calc R U
B1 B 0.6859(3) 0.0238(3) 0.0724(3) 0.0571(8) Uani 1 1 d . .

loop_
_atom_site_aniso_label
_atom_site_aniso_U_11
_atom_site_aniso_U_22
_atom_site_aniso_U_33
_atom_site_aniso_U_23
_atom_site_aniso_U_13
_atom_site_aniso_U_12
Si1 0.0537(5) 0.0693(5) 0.0692(6) -0.0340(4) -0.0208(4) 0.0061(4)
Si2 0.0637(5) 0.0665(5) 0.0590(5) -0.0290(4) -0.0025(4) 0.0045(4)
F1 0.1068(17) 0.1208(18) 0.0454(10) -0.0246(11) -0.0029(10) 0.0294(14)
F2 0.0856(14) 0.0698(12) 0.1135(17) -0.0579(12) -0.0376(12) 0.0082(10)
N1 0.0545(13) 0.0489(12) 0.0440(11) -0.0221(10) -0.0102(10) -0.0026(10)
N2 0.0518(13) 0.0549(13) 0.0523(13) -0.0219(11) 0.0006(10) -0.0045(10)
N3 0.100(2) 0.092(2) 0.0603(17) -0.0228(16) -0.0036(16) -0.0201(18)
C1 0.0569(17) 0.071(2) 0.072(2) -0.0310(16) 0.0074(15) -0.0041(15)
C2 0.0468(16) 0.088(2) 0.089(3) -0.035(2) -0.0024(16) -0.0027(16)
C3 0.0514(16) 0.0688(19) 0.077(2) -0.0278(16) -0.0127(15) -0.0072(14)
C4 0.0499(15) 0.0500(14) 0.0567(16) -0.0194(12) -0.0089(12) -0.0074(12)
C5 0.0535(15) 0.0394(12) 0.0485(14) -0.0157(11) -0.0106(11) -0.0074(11)
C6 0.0539(15) 0.0427(13) 0.0458(14) -0.0195(11) -0.0106(11) -0.0028(11)
C7 0.0550(15) 0.0473(14) 0.0490(14) -0.0241(12) -0.0101(12) -0.0010(11)
C8 0.0549(15) 0.0488(14) 0.0531(15) -0.0224(12) -0.0120(12) -0.0027(12)
C9 0.0593(16) 0.0529(15) 0.0516(15) -0.0247(12) -0.0174(12) -0.0011(12)
C10 0.0546(15) 0.0452(14) 0.0604(16) -0.0249(12) -0.0227(13) 0.0020(11)
C11 0.0679(19) 0.0494(15) 0.078(2) -0.0284(15) -0.0263(16) -0.0026(13)
C12 0.096(3) 0.0555(18) 0.111(3) -0.046(2) -0.051(2) 0.0041(17)
C13 0.099(3) 0.073(2) 0.088(3) -0.050(2) -0.051(2) 0.0231(19)
C14 0.117(3) 0.066(2) 0.0576(19) -0.0260(16) -0.032(2) 0.015(2)
C15 0.090(2) 0.0508(16) 0.0570(17) -0.0250(14) -0.0234(16) 0.0047(15)
C16 0.109(3) 0.0591(19) 0.095(3) -0.0198(19) -0.021(2) -0.028(2)
C17 0.159(5) 0.109(3) 0.120(4) -0.078(3) -0.076(4) 0.027(3)
C18 0.152(4) 0.061(2) 0.065(2) -0.0205(17) -0.010(2) -0.026(2)
C19 0.135(4) 0.137(4) 0.114(4) -0.074(3) -0.079(3) 0.049(3)
C20 0.065(2) 0.103(3) 0.193(6) -0.042(4) 0.000(3) -0.028(2)
C21 0.113(3) 0.074(2) 0.075(2) -0.0206(19) 0.011(2) -0.022(2)
C22 0.108(3) 0.125(4) 0.098(3) -0.042(3) -0.021(3) 0.046(3)
C23 0.0620(17) 0.0609(17) 0.0600(17) -0.0340(14) 0.0005(14) -0.0056(14)
C24 0.0634(18) 0.0637(18) 0.0666(19) -0.0354(15) 0.0053(14) -0.0147(14)
C25 0.0687(19) 0.0620(18) 0.072(2) -0.0293(16) -0.0065(16) -0.0141(15)
C26 0.083(2) 0.0541(16) 0.0591(18) -0.0257(14) 0.0005(16) -0.0149(15)
C27 0.067(2) 0.084(2) 0.067(2) -0.0325(18) 0.0074(16) -0.0105(17)
C28 0.0595(18) 0.089(2) 0.071(2) -0.0405(19) -0.0007(16) -0.0028(16)
C29 0.129(4) 0.142(4) 0.075(3) -0.012(3) -0.026(3) -0.059(4)
C30 0.120(4) 0.111(3) 0.061(2) -0.024(2) 0.009(2) -0.028(3)
B1 0.067(2) 0.063(2) 0.0453(16) -0.0281(15) -0.0107(15) 0.0065(16)

loop_
_atom_type_symbol
_atom_type_description
_atom_type_scat_dispersion_real
_atom_type_scat_dispersion_imag
_atom_type_scat_source
C C 0.0033 0.0016 'International Tables Vol C Tables 4.2.6.8 and 6.1.1.4'
H H 0.0000 0.0000 'International Tables Vol C Tables 4.2.6.8 and 6.1.1.4'
N N 0.0061 0.0033 'International Tables Vol C Tables 4.2.6.8 and 6.1.1.4'
B B 0.0013 0.0007 'International Tables Vol C Tables 4.2.6.8 and 6.1.1.4'
F F 0.0171 0.0103 'International Tables Vol C Tables 4.2.6.8 and 6.1.1.4'
Si Si 0.0817 0.0704 'International Tables Vol C Tables 4.2.6.8 and 6.1.1.4'

loop_
_geom_angle_atom_site_label_1
_geom_angle_atom_site_label_2
_geom_angle_atom_site_label_3
_geom_angle
C8 Si1 Si2 108.41(10)
C8 Si1 C19 107.32(18)
C8 Si1 C20 109.35(19)
C19 Si1 Si2 111.72(18)
C20 Si1 Si2 108.29(19)
C20 Si1 C19 111.7(3)
C21 Si2 Si1 110.95(14)
C21 Si2 C23 109.33(18)
C22 Si2 Si1 110.0(2)
C22 Si2 C21 109.5(2)
C22 Si2 C23 110.34(19)
C23 Si2 Si1 106.65(10)
C6 N1 B1 125.9(2)
C9 N1 C6 106.8(2)
C9 N1 B1 127.3(2)
C1 N2 C4 108.3(3)
C1 N2 B1 126.4(3)
C4 N2 B1 125.3(2)
C26 N3 C29 120.0(4)
C26 N3 C30 120.8(4)
C29 N3 C30 117.8(4)
N2 C1 H1 125.1
N2 C1 C2 109.7(3)
C2 C1 H1 125.1
C1 C2 H2 126.5
C3 C2 C1 107.0(3)
C3 C2 H2 126.5
C2 C3 H3 126.1
C2 C3 C4 107.8(3)
C4 C3 H3 126.1
N2 C4 C3 107.1(3)
N2 C4 C5 121.7(2)
C3 C4 C5 131.1(3)
C4 C5 C10 120.4(2)
C6 C5 C4 119.6(2)
C6 C5 C10 120.0(2)
N1 C6 C7 107.9(2)
C5 C6 N1 121.1(2)
C5 C6 C7 130.9(2)
C6 C7 H7 125.7
C8 C7 C6 108.5(2)
C8 C7 H7 125.7
C7 C8 Si1 127.8(2)
C7 C8 C9 104.5(2)
C9 C8 Si1 127.5(2)
N1 C9 C8 112.2(2)
N1 C9 H9 123.9
C8 C9 H9 123.9
C11 C10 C5 119.7(3)
C15 C10 C5 119.9(2)
C15 C10 C11 120.3(3)
C10 C11 C16 121.1(3)
C12 C11 C10 118.0(3)
C12 C11 C16 120.9(3)
C11 C12 H12 118.4
C13 C12 C11 123.3(3)
C13 C12 H12 118.4
C12 C13 C14 117.7(3)
C12 C13 C17 122.1(4)
C14 C13 C17 120.1(4)
C13 C14 H14 119.1
C13 C14 C15 121.8(3)
C15 C14 H14 119.1
C10 C15 C18 121.4(3)
C14 C15 C10 118.9(3)
C14 C15 C18 119.8(3)
C11 C16 H16A 109.5
C11 C16 H16B 109.5
C11 C16 H16C 109.5
H16A C16 H16B 109.5
H16A C16 H16C 109.5
H16B C16 H16C 109.5
C13 C17 H17A 109.5
C13 C17 H17B 109.5
C13 C17 H17C 109.5
H17A C17 H17B 109.5
H17A C17 H17C 109.5
H17B C17 H17C 109.5
C15 C18 H18A 109.5
C15 C18 H18B 109.5
C15 C18 H18C 109.5
H18A C18 H18B 109.5
H18A C18 H18C 109.5
H18B C18 H18C 109.5
Si1 C19 H19A 109.5
Si1 C19 H19B 109.5
Si1 C19 H19C 109.5
H19A C19 H19B 109.5
H19A C19 H19C 109.5
H19B C19 H19C 109.5
Si1 C20 H20A 109.5
Si1 C20 H20B 109.5
Si1 C20 H20C 109.5
H20A C20 H20B 109.5
H20A C20 H20C 109.5
H20B C20 H20C 109.5
Si2 C21 H21A 109.5
Si2 C21 H21B 109.5
Si2 C21 H21C 109.5
H21A C21 H21B 109.5
H21A C21 H21C 109.5
H21B C21 H21C 109.5
Si2 C22 H22A 109.5
Si2 C22 H22B 109.5
Si2 C22 H22C 109.5
H22A C22 H22B 109.5
H22A C22 H22C 109.5
H22B C22 H22C 109.5
C24 C23 Si2 122.3(2)
C28 C23 Si2 123.0(3)
C28 C23 C24 114.5(3)
C23 C24 H24 118.4
C25 C24 C23 123.1(3)
C25 C24 H24 118.4
C24 C25 H25 119.3
C24 C25 C26 121.3(3)
C26 C25 H25 119.3
N3 C26 C25 122.1(3)
N3 C26 C27 121.2(3)
C27 C26 C25 116.7(3)
C26 C27 H27 119.7
C26 C27 C28 120.6(3)
C28 C27 H27 119.7
C23 C28 C27 123.7(3)
C23 C28 H28 118.1
C27 C28 H28 118.1
N3 C29 H29A 109.5
N3 C29 H29B 109.5
N3 C29 H29C 109.5
H29A C29 H29B 109.5
H29A C29 H29C 109.5
H29B C29 H29C 109.5
N3 C30 H30A 109.5
N3 C30 H30B 109.5
N3 C30 H30C 109.5
H30A C30 H30B 109.5
H30A C30 H30C 109.5
H30B C30 H30C 109.5
F1 B1 F2 109.5(3)
F1 B1 N1 111.3(3)
F1 B1 N2 110.7(3)
F2 B1 N1 109.7(3)
F2 B1 N2 109.7(2)
N2 B1 N1 105.9(2)

loop_
_geom_bond_atom_site_label_1
_geom_bond_atom_site_label_2
_geom_bond_distance
Si1 Si2 2.3929(17)
Si1 C8 1.862(3)
Si1 C19 1.882(4)
Si1 C20 1.879(5)
Si2 C21 1.868(4)
Si2 C22 1.858(4)
Si2 C23 1.872(3)
N1 C6 1.396(3)
N1 C9 1.327(4)
N2 C1 1.335(4)
N2 C4 1.393(4)
N3 C26 1.379(4)
N3 C29 1.428(6)
N3 C30 1.429(5)
C1 H1 0.9300
C1 C2 1.394(5)
C2 H2 0.9300
C2 C3 1.374(5)
C3 H3 0.9300
C3 C4 1.401(4)
C4 C5 1.405(4)
C5 C6 1.387(4)
C5 C10 1.491(4)
C6 C7 1.412(4)
C7 H7 0.9300
C7 C8 1.381(4)
C8 C9 1.420(4)
C9 H9 0.9300
C10 C11 1.403(4)
C10 C15 1.396(4)
C11 C12 1.389(5)
C11 C16 1.500(5)
C12 H12 0.9300
C12 C13 1.369(6)
C13 C14 1.388(5)
C13 C17 1.522(5)
C14 H14 0.9300
C14 C15 1.395(4)
C15 C18 1.507(5)
C16 H16A 0.9600
C16 H16B 0.9600
C16 H16C 0.9600
C17 H17A 0.9600
C17 H17B 0.9600
C17 H17C 0.9600
C18 H18A 0.9600
C18 H18B 0.9600
C18 H18C 0.9600
C19 H19A 0.9600
C19 H19B 0.9600
C19 H19C 0.9600
C20 H20A 0.9600
C20 H20B 0.9600
C20 H20C 0.9600
C21 H21A 0.9600
C21 H21B 0.9600
C21 H21C 0.9600
C22 H22A 0.9600
C22 H22B 0.9600
C22 H22C 0.9600
C23 C24 1.392(5)
C23 C28 1.390(5)
C24 H24 0.9300
C24 C25 1.380(5)
C25 H25 0.9300
C25 C26 1.402(5)
C26 C27 1.385(5)
C27 H27 0.9300
C27 C28 1.391(5)
C28 H28 0.9300
C29 H29A 0.9600
C29 H29B 0.9600
C29 H29C 0.9600
C30 H30A 0.9600
C30 H30B 0.9600
C30 H30C 0.9600
B1 F1 1.371(4)
B1 F2 1.376(4)
B1 N1 1.554(4)
B1 N2 1.544(4)

loop_
_geom_hbond_atom_site_label_D
_geom_hbond_atom_site_label_H
_geom_hbond_atom_site_label_A
_geom_hbond_distance_DH
_geom_hbond_distance_HA
_geom_hbond_distance_DA
_geom_hbond_angle_DHA
_geom_hbond_site_symmetry_A
C9 H9 F2 0.93 2.38 3.295(3) 166.8 2_655
C9 H9 F2 0.93 2.38 3.295(3) 166.8 2_655
C9 H9 F2 0.93 2.38 3.295(3) 166.8 2_655
C9 H9 F2 0.93 2.38 3.295(3) 166.8 2_655

loop_
_geom_torsion_atom_site_label_1
_geom_torsion_atom_site_label_2
_geom_torsion_atom_site_label_3
_geom_torsion_atom_site_label_4
_geom_torsion
Si1 Si2 C23 C24 93.6(3)
Si1 Si2 C23 C28 -80.6(3)
Si1 C8 C9 N1 174.5(2)
Si2 Si1 C8 C7 40.3(3)
Si2 Si1 C8 C9 -133.3(2)
Si2 C23 C24 C25 -174.8(2)
Si2 C23 C28 C27 176.1(3)
F1 B1 N1 C6 -127.7(3)
F1 B1 N1 C9 53.8(4)
F1 B1 N2 C1 -54.5(4)
F1 B1 N2 C4 127.0(3)
F2 B1 N1 C6 111.0(3)
F2 B1 N1 C9 -67.6(4)
F2 B1 N2 C1 66.4(4)
F2 B1 N2 C4 -112.1(3)
N1 C6 C7 C8 -0.7(3)
N1 B1 N2 C1 -175.3(3)
N1 B1 N2 C4 6.2(4)
N2 C1 C2 C3 0.7(4)
N2 C4 C5 C6 -1.1(4)
N2 C4 C5 C10 179.3(2)
N2 B1 N1 C6 -7.3(4)
N2 B1 N1 C9 174.1(3)
N3 C26 C27 C28 -178.7(3)
C1 N2 C4 C3 1.0(3)
C1 N2 C4 C5 178.6(3)
C1 C2 C3 C4 -0.1(4)
C2 C3 C4 N2 -0.6(4)
C2 C3 C4 C5 -177.8(3)
C3 C4 C5 C6 175.9(3)
C3 C4 C5 C10 -3.8(5)
C4 N2 C1 C2 -1.0(4)
C4 C5 C6 N1 0.0(4)
C4 C5 C6 C7 -176.0(3)
C4 C5 C10 C11 94.2(3)
C4 C5 C10 C15 -84.6(4)
C5 C6 C7 C8 175.7(3)
C5 C10 C11 C12 -178.4(3)
C5 C10 C11 C16 2.8(5)
C5 C10 C15 C14 178.5(3)
C5 C10 C15 C18 -1.5(5)
C6 N1 C9 C8 -0.1(3)
C6 C5 C10 C11 -85.4(3)
C6 C5 C10 C15 95.8(3)
C6 C7 C8 Si1 -174.1(2)
C6 C7 C8 C9 0.7(3)
C7 C8 C9 N1 -0.4(3)
C9 N1 C6 C5 -176.3(2)
C9 N1 C6 C7 0.5(3)
C10 C5 C6 N1 179.7(2)
C10 C5 C6 C7 3.7(4)
C10 C11 C12 C13 1.2(6)
C11 C10 C15 C14 -0.3(5)
C11 C10 C15 C18 179.8(3)
C11 C12 C13 C14 -2.8(6)
C11 C12 C13 C17 177.9(4)
C12 C13 C14 C15 2.9(6)
C13 C14 C15 C10 -1.4(6)
C13 C14 C15 C18 178.6(4)
C15 C10 C11 C12 0.4(5)
C15 C10 C11 C16 -178.4(3)
C16 C11 C12 C13 -180.0(4)
C17 C13 C14 C15 -177.8(4)
C19 Si1 C8 C7 161.1(3)
C19 Si1 C8 C9 -12.5(4)
C20 Si1 C8 C7 -77.6(3)
C20 Si1 C8 C9 108.8(3)
C21 Si2 C23 C24 -26.4(3)
C21 Si2 C23 C28 159.4(3)
C22 Si2 C23 C24 -146.9(3)
C22 Si2 C23 C28 38.9(4)
C23 C24 C25 C26 -0.6(5)
C24 C23 C28 C27 1.5(5)
C24 C25 C26 N3 180.0(3)
C24 C25 C26 C27 0.1(5)
C25 C26 C27 C28 1.2(5)
C26 C27 C28 C23 -2.1(6)
C28 C23 C24 C25 -0.2(5)
C29 N3 C26 C25 -9.4(5)
C29 N3 C26 C27 170.4(4)
C30 N3 C26 C25 -175.5(4)
C30 N3 C26 C27 4.4(5)
B1 N1 C6 C5 4.9(4)
B1 N1 C6 C7 -178.3(3)
B1 N1 C9 C8 178.7(3)
B1 N2 C1 C2 -179.7(3)
B1 N2 C4 C3 179.7(3)
B1 N2 C4 C5 -2.7(4)
